data_7718856
loop_
_publ_author_name
'Jana, Narayan Ch'
'&#x10c;i&#x17e;m&#xe1;r, Erik'
'Brand&#xe3;o, Paula'
'Pramanik, Kuheli'
'Panja, Anangamohan'

_publ_section_title
;
 Experimental and theoretical insights into magnetic exchange and
 anisotropy in multinuclear cobalt complexes displaying slow relaxation.
;
_journal_issue 26
_journal_name_full 'Dalton transactions (Cambridge, England : 2003)'
_journal_page_first 10403
_journal_page_last 10415
_journal_paper_doi 10.1039/d5dt01197c
_journal_volume 54
_journal_year 2025
_chemical_formula_moiety 'C64 H68 Co4 N4 O16, 1.5(H2 O)'
_chemical_formula_sum 'C64 H71 Co4 N4 O17.5'
_chemical_formula_weight 1411.96
_space_group_crystal_system monoclinic
_space_group_IT_number 14
_space_group_name_Hall '-P 2yn'
_space_group_name_H-M_alt 'P 1 21/n 1'
_atom_sites_solution_hydrogens mixed
_audit_creation_date 2024-11-27
_audit_creation_method
;
Olex2 1.5
(compiled 2024.02.16 svn.r378c4104 for OlexSys, GUI svn.r6928)
;
_audit_update_record
;
2025-05-18 deposited with the CCDC.	2025-06-10 downloaded from the CCDC.
;
_cell_angle_alpha 90
_cell_angle_beta 90.524(4)
_cell_angle_gamma 90
_cell_formula_units_Z 4
_cell_length_a 15.2081(19)
_cell_length_b 24.307(2)
_cell_length_c 17.027(2)
_cell_measurement_reflns_used 592
_cell_measurement_temperature 150(2)
_cell_measurement_theta_max 25.08
_cell_measurement_theta_min 2.90
_cell_volume 6294.0(12)
_computing_molecular_graphics 'Olex2 1.5 (Dolomanov et al., 2009)'
_computing_publication_material 'Olex2 1.5 (Dolomanov et al., 2009)'
_computing_structure_refinement 'SHELXL 2018/3 (Sheldrick, 2015)'
_computing_structure_solution 'SHELXT 2014/5 (Sheldrick, 2014)'
_diffrn_ambient_temperature 150.00
_diffrn_measured_fraction_theta_full 0.999
_diffrn_measured_fraction_theta_max 0.996
_diffrn_measurement_device_type ccd
_diffrn_radiation_type MoK\a
_diffrn_radiation_wavelength 0.71073
_diffrn_reflns_av_R_equivalents 0.0638
_diffrn_reflns_av_unetI/netI 0.0280
_diffrn_reflns_Laue_measured_fraction_full 0.999
_diffrn_reflns_Laue_measured_fraction_max 0.996
_diffrn_reflns_limit_h_max 18
_diffrn_reflns_limit_h_min -18
_diffrn_reflns_limit_k_max 28
_diffrn_reflns_limit_k_min -29
_diffrn_reflns_limit_l_max 20
_diffrn_reflns_limit_l_min -20
_diffrn_reflns_number 117475
_diffrn_reflns_point_group_measured_fraction_full 0.999
_diffrn_reflns_point_group_measured_fraction_max 0.996
_diffrn_reflns_theta_full 25.242
_diffrn_reflns_theta_max 25.405
_diffrn_reflns_theta_min 2.462
_exptl_absorpt_coefficient_mu 1.110
_exptl_absorpt_correction_T_max 0.7684
_exptl_absorpt_correction_T_min 0.6287
_exptl_absorpt_correction_type multi-scan
_exptl_absorpt_process_details sadabs
_exptl_crystal_colour red
_exptl_crystal_colour_primary red
_exptl_crystal_density_diffrn 1.490
_exptl_crystal_description block
_exptl_crystal_F_000 2924
_exptl_crystal_size_max 0.18
_exptl_crystal_size_mid 0.08
_exptl_crystal_size_min 0.02
_refine_diff_density_max 1.654
_refine_diff_density_min -1.193
_refine_diff_density_rms 0.075
_refine_ls_extinction_method none
_refine_ls_goodness_of_fit_ref 1.056
_refine_ls_hydrogen_treatment constr
_refine_ls_matrix_type full
_refine_ls_number_parameters 831
_refine_ls_number_reflns 11560
_refine_ls_number_restraints 2
_refine_ls_restrained_S_all 1.056
_refine_ls_R_factor_all 0.0584
_refine_ls_R_factor_gt 0.0447
_refine_ls_shift/su_max 0.009
_refine_ls_shift/su_mean 0.000
_refine_ls_structure_factor_coef Fsqd
_refine_ls_weighting_details 'w=1/[\s^2^(Fo^2^)+(0.0479P)^2^+12.1040P] where P=(Fo^2^+2Fc^2^)/3'
_refine_ls_weighting_scheme calc
_refine_ls_wR_factor_gt 0.1092
_refine_ls_wR_factor_ref 0.1191
_reflns_Friedel_coverage 0.000
_reflns_number_gt 9524
_reflns_number_total 11560
_reflns_threshold_expression 'I > 2\s(I)'
_cod_data_source_file d5dt01197c2.cif
_cod_data_source_block Complex-2_apkp994
_cod_depositor_comments 'Adding full bibliography for 7718853--7718856.cif.'
_cod_original_cell_volume 6294.1(12)
_cod_original_formula_sum 'C64 H71 Co4 N4 O17.50'
_cod_database_code 7718856
_shelx_shelxl_version_number 2018/3
_shelx_space_group_comment
;
The symmetry employed for this shelxl refinement is uniquely defined
by the following loop, which should always be used as a source of
symmetry information in preference to the above space-group names.
They are only intended as comments.
;
_shelx_estimated_absorpt_t_max 0.978
_shelx_estimated_absorpt_t_min 0.825
_olex2_refinement_description
;
1. Restrained distances
 H17A-H15B
 1.9 with sigma of 0.02
 Co1-H13A \\sim Co1-H13B
 with sigma of 0.02
2. Others
 Fixed Sof: O18(0.5) H18A(0.5) H18B(0.5)
3.a Free rotating group:
 O13(H13A,H13B), O17(H17A,H17B), O18(H18A,H18B)
3.b Rotating group:
 O14(H14A,H14B), O15(H15A,H15B), O16(H16A,H16B)
3.c Secondary CH2 refined with riding coordinates:
 C32(H32A,H32B), C64(H64A,H64B), C48(H48A,H48B), C16(H16C,H16D)
3.d Aromatic/amide H refined with riding coordinates:
 C55(H55), C57(H57), C43(H43), C52(H52), C62(H62), C27(H27), C46(H46),
 C30(H30), C25(H25), C41(H41), C9(H9), C7(H7), C23(H23), C29(H29), C59(H59),
 C28(H28), C11(H11), C20(H20), C44(H44), C4(H4), C36(H36), C61(H61), C60(H60),
 C45(H45), C14(H14), C12(H12), C13(H13), C39(H39)
3.e Idealised Me refined as rotating group:
 C54(H54A,H54B,H54C), C51(H51A,H51B,H51C), C35(H35A,H35B,H35C), C19(H19A,H19B,
 H19C), C22(H22A,H22B,H22C), C6(H6A,H6B,H6C), C3(H3A,H3B,H3C), C38(H38A,H38B,
 H38C)
;
_olex2_submission_special_instructions 'No special instructions were received'

loop_
_space_group_symop_operation_xyz
'x, y, z'
'-x+1/2, y+1/2, -z+1/2'
'-x, -y, -z'
'x-1/2, -y-1/2, z-1/2'

loop_
_atom_site_label
_atom_site_type_symbol
_atom_site_fract_x
_atom_site_fract_y
_atom_site_fract_z
_atom_site_U_iso_or_equiv
_atom_site_adp_type
_atom_site_occupancy
_atom_site_site_symmetry_order
_atom_site_calc_flag
_atom_site_refinement_flags_posn
_atom_site_refinement_flags_adp
_atom_site_refinement_flags_occupancy
_atom_site_disorder_assembly
_atom_site_disorder_group
Co2 Co 0.74145(3) 0.39031(2) 0.33263(3) 0.02742(11) Uani 1 1 d . . . . .
Co1 Co 0.55573(3) 0.32561(2) 0.32999(3) 0.02882(11) Uani 1 1 d D . . . .
Co3 Co 0.68832(3) 0.31629(2) 0.47219(3) 0.02880(11) Uani 1 1 d . . . . .
Co4 Co 0.72998(3) 0.26382(2) 0.30324(3) 0.03472(13) Uani 1 1 d . . . . .
O10 O 0.63575(13) 0.38000(9) 0.40206(12) 0.0265(5) Uani 1 1 d . . . . .
O11 O 0.63154(14) 0.26622(9) 0.39277(13) 0.0301(5) Uani 1 1 d . . . . .
O12 O 0.78559(13) 0.31510(9) 0.38307(13) 0.0281(5) Uani 1 1 d . . . . .
O9 O 0.66341(14) 0.33372(10) 0.26406(13) 0.0317(5) Uani 1 1 d . . . . .
O3 O 0.83231(15) 0.39430(10) 0.25120(15) 0.0392(6) Uani 1 1 d . . . . .
O7 O 0.65773(14) 0.20961(10) 0.24285(15) 0.0366(6) Uani 1 1 d . . . . .
O1 O 0.45804(15) 0.32334(10) 0.40377(14) 0.0380(6) Uani 1 1 d . . . . .
O5 O 0.75310(16) 0.36666(9) 0.54320(13) 0.0347(5) Uani 1 1 d . . . . .
O14 O 0.81932(17) 0.43089(10) 0.43098(15) 0.0399(6) Uani 1 1 d . . . . .
H14A H 0.805316 0.415876 0.475535 0.060 Uiso 1 1 d R U . . .
H14B H 0.874863 0.423390 0.425519 0.060 Uiso 1 1 d R U . . .
O8 O 0.54826(16) 0.16178(11) 0.14377(16) 0.0467(7) Uani 1 1 d . . . . .
O6 O 0.78678(18) 0.45722(10) 0.62082(15) 0.0452(6) Uani 1 1 d . . . . .
O13 O 0.50201(16) 0.25563(11) 0.26044(18) 0.0480(7) Uani 1 1 d G . . . .
H13A H 0.534492 0.230135 0.239730 0.072 Uiso 1 1 d DG U . . .
H13B H 0.450727 0.240286 0.265926 0.072 Uiso 1 1 d DG U . . .
N1 N 0.48176(17) 0.37511(12) 0.25125(17) 0.0332(6) Uani 1 1 d . . . . .
O15 O 0.55093(18) 0.32222(10) 0.53987(15) 0.0431(6) Uani 1 1 d . . . . .
H15A H 0.508002 0.322750 0.505768 0.065 Uiso 1 1 d R U . . .
H15B H 0.542613 0.292180 0.566679 0.065 Uiso 1 1 d DR U . . .
N4 N 0.82487(17) 0.20440(11) 0.31668(16) 0.0283(6) Uani 1 1 d . . . . .
N2 N 0.70503(17) 0.47113(11) 0.30448(16) 0.0303(6) Uani 1 1 d . . . . .
O2 O 0.35233(19) 0.26768(13) 0.49126(18) 0.0562(8) Uani 1 1 d . . . . .
N3 N 0.71412(19) 0.25250(12) 0.54989(17) 0.0344(6) Uani 1 1 d . . . . .
O4 O 0.9718(2) 0.37891(13) 0.16802(19) 0.0621(8) Uani 1 1 d . . . . .
O16 O 0.83078(19) 0.29119(13) 0.21115(18) 0.0575(8) Uani 1 1 d . . . . .
H16A H 0.844899 0.325468 0.219264 0.086 Uiso 1 1 d R U . . .
H16B H 0.879735 0.273120 0.218457 0.086 Uiso 1 1 d R U . . .
C58 C 0.8865(2) 0.20362(13) 0.3809(2) 0.0308(7) Uani 1 1 d . . . . .
C50 C 0.6359(2) 0.15023(14) 0.1353(2) 0.0349(8) Uani 1 1 d . . . . .
C31 C 0.5698(2) 0.47133(13) 0.3816(2) 0.0306(7) Uani 1 1 d . . . . .
C49 C 0.6912(2) 0.17548(13) 0.19262(19) 0.0301(7) Uani 1 1 d . . . . .
C63 C 0.9069(2) 0.25201(14) 0.4218(2) 0.0317(7) Uani 1 1 d . . . . .
C26 C 0.6198(2) 0.49272(13) 0.3201(2) 0.0300(7) Uani 1 1 d . . . . .
C32 C 0.6021(2) 0.42816(13) 0.43861(19) 0.0305(7) Uani 1 1 d . . . . .
H32A H 0.648875 0.444419 0.472124 0.037 Uiso 1 1 calc R U . . .
H32B H 0.553009 0.417509 0.473217 0.037 Uiso 1 1 calc R U . . .
C47 C 0.6619(2) 0.17954(14) 0.4618(2) 0.0362(8) Uani 1 1 d . . . . .
C55 C 0.8138(2) 0.12888(14) 0.1299(2) 0.0354(8) Uani 1 1 d . . . . .
H55 H 0.875164 0.121738 0.127845 0.042 Uiso 1 1 calc R U . . .
C57 C 0.8403(2) 0.17312(13) 0.2567(2) 0.0314(7) Uani 1 1 d . . . . .
H57 H 0.896588 0.156244 0.255030 0.038 Uiso 1 1 calc R U . . .
C1 C 0.3756(2) 0.32223(15) 0.3811(2) 0.0370(8) Uani 1 1 d . . . . .
C10 C 0.5197(2) 0.40688(15) 0.1896(2) 0.0358(8) Uani 1 1 d . . . . .
C17 C 0.8756(2) 0.43844(16) 0.2309(2) 0.0370(8) Uani 1 1 d . . . . .
C42 C 0.7166(2) 0.19658(14) 0.5245(2) 0.0359(8) Uani 1 1 d . . . . .
C43 C 0.7751(3) 0.15950(16) 0.5593(2) 0.0448(9) Uani 1 1 d . . . . .
H43 H 0.813380 0.171534 0.600237 0.054 Uiso 1 1 calc R U . . .
C56 C 0.7813(2) 0.16117(13) 0.19213(19) 0.0297(7) Uani 1 1 d . . . . .
C52 C 0.6695(2) 0.11743(15) 0.0773(2) 0.0391(8) Uani 1 1 d . . . . .
H52 H 0.630797 0.101175 0.039870 0.047 Uiso 1 1 calc R U . . .
C62 C 0.9643(3) 0.24788(16) 0.4854(2) 0.0439(9) Uani 1 1 d . . . . .
H62 H 0.978563 0.280132 0.514331 0.053 Uiso 1 1 calc R U . . .
C27 C 0.5842(2) 0.53368(14) 0.2720(2) 0.0365(8) Uani 1 1 d . . . . .
H27 H 0.616967 0.546731 0.228600 0.044 Uiso 1 1 calc R U . . .
C46 C 0.6677(3) 0.12511(15) 0.4380(2) 0.0426(9) Uani 1 1 d . . . . .
H46 H 0.631712 0.112843 0.395551 0.051 Uiso 1 1 calc R U . . .
C30 C 0.4867(2) 0.49383(14) 0.3939(2) 0.0368(8) Uani 1 1 d . . . . .
H30 H 0.451760 0.479702 0.435272 0.044 Uiso 1 1 calc R U . . .
C64 C 0.8774(2) 0.30904(13) 0.3964(2) 0.0329(7) Uani 1 1 d . . . . .
H64A H 0.895879 0.335718 0.437264 0.040 Uiso 1 1 calc R U . . .
H64B H 0.908451 0.318775 0.347472 0.040 Uiso 1 1 calc R U . . .
C25 C 0.7638(2) 0.50537(14) 0.2792(2) 0.0344(7) Uani 1 1 d . . . . .
H25 H 0.749028 0.543300 0.281777 0.041 Uiso 1 1 calc R U . . .
C41 C 0.7198(2) 0.26242(15) 0.6246(2) 0.0389(8) Uani 1 1 d . . . . .
H41 H 0.719011 0.231376 0.658519 0.047 Uiso 1 1 calc R U . . .
C53 C 0.7603(2) 0.10748(15) 0.0725(2) 0.0375(8) Uani 1 1 d . . . . .
C33 C 0.7472(2) 0.36413(14) 0.6198(2) 0.0342(8) Uani 1 1 d . . . . .
C9 C 0.3967(2) 0.37299(14) 0.2539(2) 0.0364(8) Uani 1 1 d . . . . .
H9 H 0.366140 0.391118 0.212492 0.044 Uiso 1 1 calc R U . . .
C7 C 0.2508(2) 0.34768(17) 0.2966(2) 0.0448(9) Uani 1 1 d . . . . .
H7 H 0.229124 0.365613 0.250741 0.054 Uiso 1 1 calc R U . . .
C24 C 0.8485(2) 0.49239(15) 0.2476(2) 0.0364(8) Uani 1 1 d . . . . .
C23 C 0.9024(2) 0.53761(17) 0.2256(2) 0.0438(9) Uani 1 1 d . . . . .
H23 H 0.884234 0.573777 0.239026 0.053 Uiso 1 1 calc R U . . .
C8 C 0.3431(2) 0.34681(15) 0.3114(2) 0.0376(8) Uani 1 1 d . . . . .
C34 C 0.7620(2) 0.41264(15) 0.6647(2) 0.0382(8) Uani 1 1 d . . . . .
C29 C 0.4535(2) 0.53604(15) 0.3480(2) 0.0419(9) Uani 1 1 d . . . . .
H29 H 0.397478 0.551359 0.358950 0.050 Uiso 1 1 calc R U . . .
C15 C 0.6014(2) 0.39133(16) 0.1591(2) 0.0394(8) Uani 1 1 d . . . . .
C18 C 0.9542(3) 0.43262(17) 0.1863(2) 0.0466(9) Uani 1 1 d . . . . .
C59 C 0.9227(2) 0.15356(15) 0.4051(2) 0.0410(8) Uani 1 1 d . . . . .
H59 H 0.907265 0.120719 0.378014 0.049 Uiso 1 1 calc R U . . .
C2 C 0.3140(2) 0.29427(16) 0.4290(2) 0.0441(9) Uani 1 1 d . . . . .
C28 C 0.5020(2) 0.55563(15) 0.2865(2) 0.0416(9) Uani 1 1 d . . . . .
H28 H 0.479214 0.584152 0.254071 0.050 Uiso 1 1 calc R U . . .
C40 C 0.7273(2) 0.31555(15) 0.6618(2) 0.0382(8) Uani 1 1 d . . . . .
C48 C 0.5944(2) 0.21683(14) 0.4235(2) 0.0398(8) Uani 1 1 d . . . . .
H48A H 0.564801 0.196586 0.380275 0.048 Uiso 1 1 calc R U . . .
H48B H 0.549286 0.226550 0.462619 0.048 Uiso 1 1 calc R U . . .
C11 C 0.4784(3) 0.45444(16) 0.1610(2) 0.0466(9) Uani 1 1 d . . . . .
H11 H 0.423399 0.465135 0.182139 0.056 Uiso 1 1 calc R U . . .
C20 C 1.0036(3) 0.47758(19) 0.1657(3) 0.0542(11) Uani 1 1 d . . . . .
H20 H 1.055957 0.472226 0.136674 0.065 Uiso 1 1 calc R U . . .
C44 C 0.7776(3) 0.10530(17) 0.5347(3) 0.0542(11) Uani 1 1 d . . . . .
H44 H 0.816314 0.080010 0.559825 0.065 Uiso 1 1 calc R U . . .
C16 C 0.6490(2) 0.33936(16) 0.1816(2) 0.0398(8) Uani 1 1 d . . . . .
H16C H 0.614426 0.307431 0.162570 0.048 Uiso 1 1 calc R U . . .
H16D H 0.706479 0.338635 0.154807 0.048 Uiso 1 1 calc R U . . .
C21 C 0.9788(2) 0.53095(18) 0.1862(3) 0.0494(10) Uani 1 1 d . . . . .
C4 C 0.2250(3) 0.29585(18) 0.4120(3) 0.0542(11) Uani 1 1 d . . . . .
H4 H 0.184904 0.277774 0.445870 0.065 Uiso 1 1 calc R U . . .
C36 C 0.7485(3) 0.41330(17) 0.7449(2) 0.0469(9) Uani 1 1 d . . . . .
H36 H 0.755444 0.446887 0.772779 0.056 Uiso 1 1 calc R U . . .
C5 C 0.1931(3) 0.32369(19) 0.3458(3) 0.0544(11) Uani 1 1 d . . . . .
C61 C 1.0014(3) 0.19851(17) 0.5078(3) 0.0553(11) Uani 1 1 d . . . . .
H61 H 1.041287 0.197188 0.551023 0.066 Uiso 1 1 calc R U . . .
C60 C 0.9805(3) 0.15130(17) 0.4677(3) 0.0529(11) Uani 1 1 d . . . . .
H60 H 1.005812 0.117185 0.483064 0.063 Uiso 1 1 calc R U . . .
C45 C 0.7243(3) 0.08796(17) 0.4741(3) 0.0524(10) Uani 1 1 d . . . . .
H45 H 0.726168 0.050774 0.457040 0.063 Uiso 1 1 calc R U . . .
C14 C 0.6386(3) 0.42514(19) 0.1015(2) 0.0518(11) Uani 1 1 d . . . . .
H14 H 0.694784 0.415942 0.081343 0.062 Uiso 1 1 calc R U . . .
C12 C 0.5157(3) 0.48604(18) 0.1031(3) 0.0562(12) Uani 1 1 d . . . . .
H12 H 0.485994 0.517744 0.083870 0.067 Uiso 1 1 calc R U . . .
C54 C 0.7964(3) 0.07312(17) 0.0069(2) 0.0496(10) Uani 1 1 d . . . . .
H54A H 0.860586 0.071395 0.011521 0.074 Uiso 1 1 calc R U . . .
H54B H 0.780028 0.089709 -0.043666 0.074 Uiso 1 1 calc R U . . .
H54C H 0.771990 0.035873 0.009892 0.074 Uiso 1 1 calc R U . . .
C13 C 0.5960(3) 0.47157(19) 0.0732(3) 0.0600(13) Uani 1 1 d . . . . .
H13 H 0.622197 0.493268 0.033351 0.072 Uiso 1 1 calc R U . . .
C39 C 0.7171(3) 0.31756(18) 0.7445(2) 0.0493(10) Uani 1 1 d . . . . .
H39 H 0.704481 0.284566 0.772065 0.059 Uiso 1 1 calc R U . . .
C51 C 0.4873(3) 0.12357(18) 0.1101(3) 0.0556(11) Uani 1 1 d . . . . .
H51A H 0.490953 0.125102 0.052729 0.083 Uiso 1 1 calc R U . . .
H51B H 0.427589 0.133067 0.126384 0.083 Uiso 1 1 calc R U . . .
H51C H 0.501690 0.086326 0.128166 0.083 Uiso 1 1 calc R U . . .
C37 C 0.7251(3) 0.36595(19) 0.7858(2) 0.0518(10) Uani 1 1 d . . . . .
C35 C 0.8100(4) 0.50598(18) 0.6625(3) 0.0686(14) Uani 1 1 d . . . . .
H35A H 0.833894 0.533079 0.625799 0.103 Uiso 1 1 calc R U . . .
H35B H 0.854426 0.497237 0.702643 0.103 Uiso 1 1 calc R U . . .
H35C H 0.757681 0.521176 0.687718 0.103 Uiso 1 1 calc R U . . .
C19 C 1.0408(4) 0.3687(3) 0.1142(4) 0.098(2) Uani 1 1 d . . . . .
H19A H 1.030088 0.389742 0.065869 0.147 Uiso 1 1 calc R U . . .
H19B H 1.042818 0.329397 0.101797 0.147 Uiso 1 1 calc R U . . .
H19C H 1.096936 0.380108 0.137688 0.147 Uiso 1 1 calc R U . . .
C22 C 1.0357(3) 0.5797(2) 0.1625(3) 0.0707(15) Uani 1 1 d . . . . .
H22A H 1.036008 0.582938 0.105179 0.106 Uiso 1 1 calc R U . . .
H22B H 1.095910 0.574127 0.181912 0.106 Uiso 1 1 calc R U . . .
H22C H 1.011727 0.613528 0.185331 0.106 Uiso 1 1 calc R U . . .
C6 C 0.0943(3) 0.3261(3) 0.3322(4) 0.0810(17) Uani 1 1 d . . . . .
H6A H 0.067603 0.350013 0.371726 0.121 Uiso 1 1 calc R U . . .
H6B H 0.069558 0.288969 0.336577 0.121 Uiso 1 1 calc R U . . .
H6C H 0.081975 0.340740 0.279683 0.121 Uiso 1 1 calc R U . . .
C3 C 0.2968(4) 0.2371(2) 0.5387(3) 0.0752(16) Uani 1 1 d . . . . .
H3A H 0.266436 0.209253 0.506828 0.113 Uiso 1 1 calc R U . . .
H3B H 0.253443 0.261478 0.562763 0.113 Uiso 1 1 calc R U . . .
H3C H 0.331462 0.218848 0.579974 0.113 Uiso 1 1 calc R U . . .
C38 C 0.7112(4) 0.3685(3) 0.8734(3) 0.0830(17) Uani 1 1 d . . . . .
H38A H 0.768345 0.370117 0.900392 0.125 Uiso 1 1 calc R U . . .
H38B H 0.679375 0.335553 0.890455 0.125 Uiso 1 1 calc R U . . .
H38C H 0.676883 0.401309 0.886304 0.125 Uiso 1 1 calc R U . . .
O17 O 0.4962(3) 0.26374(17) 0.6770(3) 0.0873(12) Uani 1 1 d G . . . .
H17A H 0.498038 0.299100 0.669455 0.131 Uiso 1 1 d DG U . . .
H17B H 0.541407 0.256854 0.707064 0.131 Uiso 1 1 d G U . . .
O18 O 0.9903(6) 0.4639(5) 0.4321(7) 0.129(4) Uani 0.5 1 d G . P . .
H18A H 0.938033 0.476811 0.441081 0.193 Uiso 0.5 1 d G U P . .
H18B H 1.022409 0.476240 0.470869 0.193 Uiso 0.5 1 d G U P . .

loop_
_atom_site_aniso_label
_atom_site_aniso_U_11
_atom_site_aniso_U_22
_atom_site_aniso_U_33
_atom_site_aniso_U_23
_atom_site_aniso_U_13
_atom_site_aniso_U_12
Co2 0.0196(2) 0.0309(2) 0.0318(2) 0.00131(18) -0.00161(17) 0.00284(17)
Co1 0.0182(2) 0.0331(2) 0.0352(2) -0.00288(18) -0.00356(17) 0.00241(17)
Co3 0.0259(2) 0.0282(2) 0.0322(2) 0.00141(18) -0.00492(18) 0.00071(17)
Co4 0.0249(2) 0.0361(3) 0.0430(3) -0.0105(2) -0.00997(19) 0.00884(19)
O10 0.0220(11) 0.0282(11) 0.0293(11) -0.0013(9) 0.0005(9) 0.0038(8)
O11 0.0259(11) 0.0269(11) 0.0374(13) -0.0001(9) -0.0038(10) -0.0015(9)
O12 0.0182(10) 0.0293(11) 0.0367(12) -0.0010(9) -0.0053(9) 0.0025(8)
O9 0.0211(11) 0.0430(13) 0.0309(12) -0.0048(10) -0.0043(9) 0.0029(9)
O3 0.0287(13) 0.0445(14) 0.0445(14) 0.0040(11) 0.0071(11) 0.0056(11)
O7 0.0226(12) 0.0394(13) 0.0478(14) -0.0127(11) -0.0052(10) 0.0040(10)
O1 0.0202(11) 0.0536(15) 0.0403(14) -0.0037(11) -0.0013(10) 0.0001(10)
O5 0.0388(13) 0.0352(13) 0.0299(12) 0.0018(10) -0.0068(10) -0.0031(10)
O14 0.0374(14) 0.0406(14) 0.0416(14) 0.0041(11) -0.0059(11) -0.0034(11)
O8 0.0275(13) 0.0539(16) 0.0585(17) -0.0177(13) -0.0111(12) -0.0002(11)
O6 0.0562(17) 0.0341(14) 0.0451(15) 0.0002(11) -0.0186(13) 0.0011(12)
O13 0.0271(13) 0.0473(16) 0.0695(19) -0.0222(14) -0.0042(13) 0.0029(11)
N1 0.0237(14) 0.0366(15) 0.0391(16) -0.0075(12) -0.0072(12) 0.0028(11)
O15 0.0476(16) 0.0440(15) 0.0376(14) 0.0085(11) 0.0002(12) -0.0044(12)
N4 0.0221(13) 0.0285(14) 0.0343(15) -0.0007(11) -0.0025(11) 0.0024(11)
N2 0.0242(14) 0.0332(15) 0.0333(15) 0.0009(12) -0.0033(11) 0.0036(11)
O2 0.0498(17) 0.0615(19) 0.0573(18) -0.0044(15) 0.0079(14) -0.0138(14)
N3 0.0342(16) 0.0333(15) 0.0357(16) 0.0033(12) -0.0004(12) -0.0006(12)
O4 0.0473(17) 0.071(2) 0.069(2) 0.0077(16) 0.0261(15) 0.0125(15)
O16 0.0490(17) 0.0521(17) 0.071(2) 0.0030(15) -0.0024(15) -0.0003(14)
C58 0.0231(16) 0.0322(17) 0.0369(18) 0.0018(14) -0.0036(13) 0.0047(13)
C50 0.0287(18) 0.0356(18) 0.0404(19) -0.0002(15) -0.0026(15) 0.0010(14)
C31 0.0243(16) 0.0295(17) 0.0378(18) -0.0034(14) -0.0040(14) 0.0017(13)
C49 0.0259(16) 0.0315(17) 0.0330(17) 0.0013(14) -0.0013(13) -0.0010(13)
C63 0.0241(16) 0.0332(18) 0.0376(18) 0.0014(14) -0.0032(14) 0.0041(13)
C26 0.0248(16) 0.0284(16) 0.0367(18) -0.0028(13) -0.0042(13) 0.0013(13)
C32 0.0269(17) 0.0316(17) 0.0329(17) -0.0009(13) 0.0015(13) 0.0020(13)
C47 0.0329(18) 0.0339(18) 0.042(2) 0.0051(15) 0.0055(15) -0.0040(14)
C55 0.0309(18) 0.0350(18) 0.0403(19) 0.0004(15) -0.0005(15) 0.0037(14)
C57 0.0224(16) 0.0315(17) 0.0403(19) -0.0011(14) -0.0020(14) 0.0046(13)
C1 0.0217(17) 0.043(2) 0.047(2) -0.0158(16) 0.0053(15) -0.0033(14)
C10 0.0325(18) 0.0399(19) 0.0347(18) 0.0005(15) -0.0122(15) -0.0066(15)
C17 0.0244(17) 0.054(2) 0.0330(18) 0.0063(16) 0.0002(14) -0.0020(15)
C42 0.039(2) 0.0322(18) 0.0367(19) 0.0073(14) 0.0057(15) 0.0004(15)
C43 0.051(2) 0.042(2) 0.040(2) 0.0062(16) -0.0035(18) 0.0062(17)
C56 0.0270(17) 0.0277(16) 0.0343(17) 0.0003(13) -0.0010(13) 0.0011(13)
C52 0.041(2) 0.040(2) 0.0363(19) -0.0033(15) -0.0098(16) -0.0017(16)
C62 0.045(2) 0.041(2) 0.045(2) -0.0036(16) -0.0169(17) 0.0038(17)
C27 0.0319(18) 0.0351(18) 0.042(2) 0.0024(15) -0.0077(15) -0.0005(14)
C46 0.042(2) 0.036(2) 0.050(2) -0.0002(16) 0.0053(17) -0.0010(16)
C30 0.0249(17) 0.0389(19) 0.046(2) -0.0021(16) 0.0006(15) 0.0025(14)
C64 0.0203(16) 0.0335(18) 0.045(2) 0.0005(15) -0.0085(14) 0.0007(13)
C25 0.0323(18) 0.0360(18) 0.0348(18) 0.0033(14) -0.0065(14) 0.0015(14)
C41 0.038(2) 0.040(2) 0.039(2) 0.0102(16) -0.0016(16) -0.0021(15)
C53 0.043(2) 0.0381(19) 0.0318(18) 0.0004(15) 0.0001(15) 0.0059(15)
C33 0.0268(17) 0.0402(19) 0.0355(19) 0.0008(15) -0.0078(14) 0.0055(14)
C9 0.0271(18) 0.0369(19) 0.045(2) -0.0086(15) -0.0093(15) 0.0047(14)
C7 0.0250(18) 0.052(2) 0.057(2) -0.0179(19) -0.0042(17) 0.0011(16)
C24 0.0262(17) 0.045(2) 0.0377(19) 0.0045(15) -0.0028(14) 0.0014(15)
C23 0.0319(19) 0.052(2) 0.047(2) 0.0118(18) -0.0050(16) -0.0048(16)
C8 0.0223(17) 0.0402(19) 0.050(2) -0.0147(16) -0.0059(15) 0.0042(14)
C34 0.0350(19) 0.039(2) 0.040(2) -0.0001(15) -0.0116(15) 0.0069(15)
C29 0.0284(18) 0.042(2) 0.056(2) -0.0042(17) -0.0061(17) 0.0090(15)
C15 0.0312(19) 0.051(2) 0.0352(19) -0.0033(16) -0.0110(15) -0.0081(16)
C18 0.036(2) 0.056(2) 0.048(2) 0.0065(19) 0.0044(17) 0.0119(18)
C59 0.043(2) 0.0336(19) 0.046(2) -0.0034(16) -0.0080(17) 0.0091(16)
C2 0.034(2) 0.048(2) 0.050(2) -0.0127(18) 0.0014(17) -0.0042(17)
C28 0.0343(19) 0.0342(19) 0.056(2) 0.0005(16) -0.0157(17) 0.0040(15)
C40 0.0363(19) 0.043(2) 0.0353(19) 0.0027(15) -0.0060(15) -0.0002(15)
C48 0.0326(19) 0.0324(18) 0.054(2) -0.0001(16) -0.0029(16) -0.0044(15)
C11 0.044(2) 0.043(2) 0.052(2) -0.0031(18) -0.0194(18) -0.0040(17)
C20 0.0278(19) 0.076(3) 0.059(3) 0.019(2) 0.0118(18) -0.0003(19)
C44 0.066(3) 0.041(2) 0.055(3) 0.0083(19) -0.001(2) 0.016(2)
C16 0.0308(18) 0.058(2) 0.0306(18) -0.0057(16) -0.0027(14) 0.0015(16)
C21 0.029(2) 0.062(3) 0.056(2) 0.015(2) -0.0053(17) -0.0032(18)
C4 0.034(2) 0.060(3) 0.068(3) -0.023(2) 0.016(2) -0.0171(19)
C36 0.045(2) 0.052(2) 0.044(2) -0.0105(18) -0.0120(18) 0.0072(18)
C5 0.026(2) 0.068(3) 0.069(3) -0.022(2) -0.0023(19) -0.0028(18)
C61 0.062(3) 0.048(2) 0.055(3) 0.0038(19) -0.034(2) 0.013(2)
C60 0.062(3) 0.041(2) 0.056(3) 0.0054(18) -0.020(2) 0.0173(19)
C45 0.063(3) 0.035(2) 0.059(3) -0.0002(18) 0.007(2) 0.0053(19)
C14 0.047(2) 0.070(3) 0.038(2) -0.0001(19) -0.0099(18) -0.024(2)
C12 0.068(3) 0.047(2) 0.053(3) 0.010(2) -0.027(2) -0.013(2)
C54 0.053(2) 0.052(2) 0.044(2) -0.0119(18) -0.0012(19) 0.0090(19)
C13 0.072(3) 0.061(3) 0.046(2) 0.015(2) -0.022(2) -0.029(2)
C39 0.053(2) 0.056(2) 0.040(2) 0.0066(18) -0.0045(18) -0.0048(19)
C51 0.037(2) 0.054(3) 0.076(3) -0.003(2) -0.015(2) -0.0080(18)
C37 0.052(3) 0.066(3) 0.037(2) -0.0017(19) -0.0043(18) -0.001(2)
C35 0.106(4) 0.039(2) 0.060(3) -0.003(2) -0.033(3) -0.007(2)
C19 0.092(4) 0.094(4) 0.109(5) 0.005(4) 0.067(4) 0.022(3)
C22 0.034(2) 0.078(3) 0.100(4) 0.033(3) -0.001(2) -0.010(2)
C6 0.025(2) 0.110(5) 0.108(4) -0.022(4) -0.001(2) -0.007(2)
C3 0.101(4) 0.073(3) 0.052(3) -0.001(2) 0.009(3) -0.033(3)
C38 0.112(5) 0.095(4) 0.042(3) -0.005(3) 0.002(3) -0.015(4)
O17 0.076(3) 0.082(3) 0.105(3) 0.027(2) 0.019(2) 0.000(2)
O18 0.068(6) 0.141(9) 0.177(11) 0.042(8) -0.018(6) -0.034(6)

loop_
_atom_type_symbol
_atom_type_description
_atom_type_scat_dispersion_real
_atom_type_scat_dispersion_imag
_atom_type_scat_source
C C 0.0033 0.0016 'International Tables Vol C Tables 4.2.6.8 and 6.1.1.4'
H H 0.0000 0.0000 'International Tables Vol C Tables 4.2.6.8 and 6.1.1.4'
Co Co 0.3494 0.9721 'International Tables Vol C Tables 4.2.6.8 and 6.1.1.4'
N N 0.0061 0.0033 'International Tables Vol C Tables 4.2.6.8 and 6.1.1.4'
O O 0.0106 0.0060 'International Tables Vol C Tables 4.2.6.8 and 6.1.1.4'

loop_
_geom_angle_atom_site_label_1
_geom_angle_atom_site_label_2
_geom_angle_atom_site_label_3
_geom_angle
_geom_angle_site_symmetry_1
_geom_angle_site_symmetry_3
_geom_angle_publ_flag
O10 Co2 O12 84.66(8) . . ?
O10 Co2 O9 78.49(9) . . ?
O10 Co2 O14 91.99(9) . . ?
O10 Co2 N2 92.29(10) . . ?
O12 Co2 O9 80.81(8) . . ?
O12 Co2 O14 85.11(8) . . ?
O9 Co2 O14 163.64(9) . . ?
O3 Co2 O10 170.34(10) . . ?
O3 Co2 O12 96.08(9) . . ?
O3 Co2 O9 92.10(10) . . ?
O3 Co2 O14 97.67(10) . . ?
O3 Co2 N2 88.77(10) . . ?
N2 Co2 O12 168.63(10) . . ?
N2 Co2 O9 109.36(10) . . ?
N2 Co2 O14 84.04(10) . . ?
O10 Co1 O13 165.62(9) . . ?
O11 Co1 O10 80.26(8) . . ?
O11 Co1 O13 86.75(10) . . ?
O9 Co1 O10 78.45(8) . . ?
O9 Co1 O11 84.62(9) . . ?
O9 Co1 O13 94.30(10) . . ?
O9 Co1 N1 91.23(10) . . ?
O1 Co1 O10 94.56(9) . . ?
O1 Co1 O11 93.98(10) . . ?
O1 Co1 O9 173.00(10) . . ?
O1 Co1 O13 92.46(10) . . ?
O1 Co1 N1 91.18(11) . . ?
N1 Co1 O10 107.69(9) . . ?
N1 Co1 O11 170.16(10) . . ?
N1 Co1 O13 84.67(11) . . ?
O10 Co3 O12 82.45(8) . . ?
O10 Co3 O15 84.30(8) . . ?
O11 Co3 O10 84.56(9) . . ?
O11 Co3 O12 79.00(9) . . ?
O11 Co3 O15 89.36(9) . . ?
O11 Co3 N3 93.11(10) . . ?
O12 Co3 O15 163.10(9) . . ?
O5 Co3 O10 94.34(9) . . ?
O5 Co3 O11 174.64(10) . . ?
O5 Co3 O12 95.66(9) . . ?
O5 Co3 O15 95.76(10) . . ?
O5 Co3 N3 89.00(10) . . ?
N3 Co3 O10 168.29(10) . . ?
N3 Co3 O12 108.42(10) . . ?
N3 Co3 O15 84.20(10) . . ?
O11 Co4 O16 161.64(10) . . ?
O12 Co4 O11 78.24(9) . . ?
O12 Co4 O9 84.93(8) . . ?
O12 Co4 N4 93.98(9) . . ?
O12 Co4 O16 90.16(10) . . ?
O9 Co4 O11 82.26(9) . . ?
O9 Co4 O16 82.58(10) . . ?
O7 Co4 O11 89.98(9) . . ?
O7 Co4 O12 167.90(10) . . ?
O7 Co4 O9 96.31(9) . . ?
O7 Co4 N4 88.62(10) . . ?
O7 Co4 O16 101.94(11) . . ?
N4 Co4 O11 115.72(10) . . ?
N4 Co4 O9 161.45(10) . . ?
N4 Co4 O16 78.89(11) . . ?
Co2 O10 Co1 100.95(9) . . ?
Co2 O10 Co3 97.06(9) . . ?
Co3 O10 Co1 94.63(8) . . ?
C32 O10 Co2 116.43(18) . . ?
C32 O10 Co1 123.13(18) . . ?
C32 O10 Co3 119.50(18) . . ?
Co1 O11 Co4 92.29(9) . . ?
Co3 O11 Co1 98.90(9) . . ?
Co3 O11 Co4 101.32(9) . . ?
C48 O11 Co1 122.68(19) . . ?
C48 O11 Co3 115.6(2) . . ?
C48 O11 Co4 121.2(2) . . ?
Co2 O12 Co3 93.29(8) . . ?
Co4 O12 Co2 97.45(9) . . ?
Co4 O12 Co3 101.43(9) . . ?
C64 O12 Co2 117.40(18) . . ?
C64 O12 Co3 125.2(2) . . ?
C64 O12 Co4 116.59(19) . . ?
Co1 O9 Co2 102.02(10) . . ?
Co1 O9 Co4 97.91(10) . . ?
Co4 O9 Co2 94.79(9) . . ?
C16 O9 Co2 123.5(2) . . ?
C16 O9 Co1 116.23(19) . . ?
C16 O9 Co4 117.6(2) . . ?
C17 O3 Co2 125.8(2) . . ?
C49 O7 Co4 123.0(2) . . ?
C1 O1 Co1 122.9(2) . . ?
C33 O5 Co3 122.8(2) . . ?
Co2 O14 H14A 109.3 . . ?
Co2 O14 H14B 109.3 . . ?
H14A O14 H14B 104.5 . . ?
C50 O8 C51 116.9(3) . . ?
C34 O6 C35 117.0(3) . . ?
Co1 O13 H13A 123.6 . . ?
Co1 O13 H13B 126.6 . . ?
H13A O13 H13B 104.5 . . ?
C10 N1 Co1 123.8(2) . . ?
C9 N1 Co1 118.7(3) . . ?
C9 N1 C10 117.2(3) . . ?
Co3 O15 H15A 109.4 . . ?
Co3 O15 H15B 109.4 . . ?
H15A O15 H15B 104.5 . . ?
C58 N4 Co4 123.2(2) . . ?
C57 N4 Co4 117.2(2) . . ?
C57 N4 C58 118.1(3) . . ?
C26 N2 Co2 122.8(2) . . ?
C25 N2 Co2 119.7(2) . . ?
C25 N2 C26 117.1(3) . . ?
C2 O2 C3 116.6(4) . . ?
C42 N3 Co3 121.6(2) . . ?
C41 N3 Co3 119.8(2) . . ?
C41 N3 C42 118.2(3) . . ?
C18 O4 C19 117.3(4) . . ?
Co4 O16 H16A 109.5 . . ?
Co4 O16 H16B 109.3 . . ?
H16A O16 H16B 104.5 . . ?
C63 C58 N4 120.6(3) . . ?
C59 C58 N4 119.3(3) . . ?
C59 C58 C63 120.1(3) . . ?
O8 C50 C49 114.1(3) . . ?
C52 C50 O8 124.3(3) . . ?
C52 C50 C49 121.6(3) . . ?
C26 C31 C32 124.3(3) . . ?
C30 C31 C26 117.8(3) . . ?
C30 C31 C32 117.8(3) . . ?
O7 C49 C50 119.7(3) . . ?
O7 C49 C56 123.1(3) . . ?
C56 C49 C50 117.1(3) . . ?
C58 C63 C64 124.2(3) . . ?
C62 C63 C58 117.5(3) . . ?
C62 C63 C64 118.0(3) . . ?
C31 C26 N2 120.3(3) . . ?
C27 C26 N2 120.1(3) . . ?
C27 C26 C31 119.6(3) . . ?
O10 C32 C31 114.0(3) . . ?
O10 C32 H32A 108.7 . . ?
O10 C32 H32B 108.7 . . ?
C31 C32 H32A 108.7 . . ?
C31 C32 H32B 108.7 . . ?
H32A C32 H32B 107.6 . . ?
C42 C47 C48 122.9(3) . . ?
C46 C47 C42 117.6(3) . . ?
C46 C47 C48 119.4(3) . . ?
C56 C55 H55 118.8 . . ?
C53 C55 H55 118.8 . . ?
C53 C55 C56 122.5(3) . . ?
N4 C57 H57 116.5 . . ?
N4 C57 C56 127.1(3) . . ?
C56 C57 H57 116.5 . . ?
O1 C1 C8 124.4(3) . . ?
O1 C1 C2 118.4(3) . . ?
C8 C1 C2 117.2(3) . . ?
C15 C10 N1 119.4(3) . . ?
C11 C10 N1 121.2(3) . . ?
C11 C10 C15 119.3(4) . . ?
O3 C17 C24 124.3(3) . . ?
O3 C17 C18 119.0(3) . . ?
C24 C17 C18 116.6(3) . . ?
C47 C42 N3 119.5(3) . . ?
C43 C42 N3 120.4(3) . . ?
C43 C42 C47 120.1(3) . . ?
C42 C43 H43 119.8 . . ?
C44 C43 C42 120.4(4) . . ?
C44 C43 H43 119.8 . . ?
C49 C56 C57 122.9(3) . . ?
C55 C56 C49 119.2(3) . . ?
C55 C56 C57 117.6(3) . . ?
C50 C52 H52 119.5 . . ?
C50 C52 C53 121.0(3) . . ?
C53 C52 H52 119.5 . . ?
C63 C62 H62 118.9 . . ?
C61 C62 C63 122.1(4) . . ?
C61 C62 H62 118.9 . . ?
C26 C27 H27 119.4 . . ?
C28 C27 C26 121.1(3) . . ?
C28 C27 H27 119.4 . . ?
C47 C46 H46 118.9 . . ?
C47 C46 C45 122.1(4) . . ?
C45 C46 H46 118.9 . . ?
C31 C30 H30 118.9 . . ?
C29 C30 C31 122.2(3) . . ?
C29 C30 H30 118.9 . . ?
O12 C64 C63 115.3(3) . . ?
O12 C64 H64A 108.4 . . ?
O12 C64 H64B 108.4 . . ?
C63 C64 H64A 108.4 . . ?
C63 C64 H64B 108.4 . . ?
H64A C64 H64B 107.5 . . ?
N2 C25 H25 116.3 . . ?
N2 C25 C24 127.3(3) . . ?
C24 C25 H25 116.3 . . ?
N3 C41 H41 116.5 . . ?
N3 C41 C40 126.9(3) . . ?
C40 C41 H41 116.5 . . ?
C55 C53 C52 118.1(3) . . ?
C55 C53 C54 121.6(3) . . ?
C52 C53 C54 120.3(3) . . ?
O5 C33 C34 119.0(3) . . ?
O5 C33 C40 124.0(3) . . ?
C40 C33 C34 117.0(3) . . ?
N1 C9 H9 115.9 . . ?
N1 C9 C8 128.2(3) . . ?
C8 C9 H9 115.9 . . ?
C8 C7 H7 119.1 . . ?
C5 C7 H7 119.1 . . ?
C5 C7 C8 121.9(4) . . ?
C17 C24 C25 123.1(3) . . ?
C17 C24 C23 119.8(3) . . ?
C23 C24 C25 116.7(3) . . ?
C24 C23 H23 118.8 . . ?
C21 C23 C24 122.4(4) . . ?
C21 C23 H23 118.8 . . ?
C1 C8 C9 124.5(3) . . ?
C1 C8 C7 119.4(4) . . ?
C7 C8 C9 116.1(3) . . ?
O6 C34 C33 113.9(3) . . ?
O6 C34 C36 125.0(3) . . ?
C36 C34 C33 121.1(4) . . ?
C30 C29 H29 120.2 . . ?
C28 C29 C30 119.6(3) . . ?
C28 C29 H29 120.2 . . ?
C10 C15 C16 123.9(3) . . ?
C14 C15 C10 117.7(4) . . ?
C14 C15 C16 118.3(4) . . ?
O4 C18 C17 112.4(3) . . ?
O4 C18 C20 126.4(4) . . ?
C20 C18 C17 121.3(4) . . ?
C58 C59 H59 119.7 . . ?
C60 C59 C58 120.7(3) . . ?
C60 C59 H59 119.7 . . ?
O2 C2 C1 113.2(3) . . ?
O2 C2 C4 125.7(4) . . ?
C4 C2 C1 121.1(4) . . ?
C27 C28 H28 120.2 . . ?
C29 C28 C27 119.7(3) . . ?
C29 C28 H28 120.2 . . ?
C33 C40 C41 122.9(3) . . ?
C33 C40 C39 119.9(3) . . ?
C39 C40 C41 117.2(3) . . ?
O11 C48 C47 113.1(3) . . ?
O11 C48 H48A 109.0 . . ?
O11 C48 H48B 109.0 . . ?
C47 C48 H48A 109.0 . . ?
C47 C48 H48B 109.0 . . ?
H48A C48 H48B 107.8 . . ?
C10 C11 H11 119.2 . . ?
C12 C11 C10 121.5(4) . . ?
C12 C11 H11 119.2 . . ?
C18 C20 H20 119.1 . . ?
C18 C20 C21 121.8(4) . . ?
C21 C20 H20 119.1 . . ?
C43 C44 H44 119.9 . . ?
C45 C44 C43 120.2(4) . . ?
C45 C44 H44 119.9 . . ?
O9 C16 C15 113.6(3) . . ?
O9 C16 H16C 108.8 . . ?
O9 C16 H16D 108.8 . . ?
C15 C16 H16C 108.8 . . ?
C15 C16 H16D 108.8 . . ?
H16C C16 H16D 107.7 . . ?
C23 C21 C20 118.0(4) . . ?
C23 C21 C22 121.9(4) . . ?
C20 C21 C22 120.1(4) . . ?
C2 C4 H4 119.5 . . ?
C2 C4 C5 120.9(4) . . ?
C5 C4 H4 119.5 . . ?
C34 C36 H36 119.2 . . ?
C34 C36 C37 121.7(4) . . ?
C37 C36 H36 119.2 . . ?
C7 C5 C4 119.1(4) . . ?
C7 C5 C6 122.4(5) . . ?
C4 C5 C6 118.5(4) . . ?
C62 C61 H61 120.1 . . ?
C60 C61 C62 119.9(4) . . ?
C60 C61 H61 120.1 . . ?
C59 C60 H60 120.1 . . ?
C61 C60 C59 119.7(3) . . ?
C61 C60 H60 120.1 . . ?
C46 C45 H45 120.2 . . ?
C44 C45 C46 119.6(4) . . ?
C44 C45 H45 120.2 . . ?
C15 C14 H14 119.0 . . ?
C13 C14 C15 122.0(4) . . ?
C13 C14 H14 119.0 . . ?
C11 C12 H12 120.1 . . ?
C13 C12 C11 119.7(4) . . ?
C13 C12 H12 120.1 . . ?
C53 C54 H54A 109.5 . . ?
C53 C54 H54B 109.5 . . ?
C53 C54 H54C 109.5 . . ?
H54A C54 H54B 109.5 . . ?
H54A C54 H54C 109.5 . . ?
H54B C54 H54C 109.5 . . ?
C14 C13 H13 120.2 . . ?
C12 C13 C14 119.6(4) . . ?
C12 C13 H13 120.2 . . ?
C40 C39 H39 119.1 . . ?
C37 C39 C40 121.8(4) . . ?
C37 C39 H39 119.1 . . ?
O8 C51 H51A 109.5 . . ?
O8 C51 H51B 109.5 . . ?
O8 C51 H51C 109.5 . . ?
H51A C51 H51B 109.5 . . ?
H51A C51 H51C 109.5 . . ?
H51B C51 H51C 109.5 . . ?
C36 C37 C38 120.0(4) . . ?
C39 C37 C36 118.2(4) . . ?
C39 C37 C38 121.8(4) . . ?
O6 C35 H35A 109.5 . . ?
O6 C35 H35B 109.5 . . ?
O6 C35 H35C 109.5 . . ?
H35A C35 H35B 109.5 . . ?
H35A C35 H35C 109.5 . . ?
H35B C35 H35C 109.5 . . ?
O4 C19 H19A 109.5 . . ?
O4 C19 H19B 109.5 . . ?
O4 C19 H19C 109.5 . . ?
H19A C19 H19B 109.5 . . ?
H19A C19 H19C 109.5 . . ?
H19B C19 H19C 109.5 . . ?
C21 C22 H22A 109.5 . . ?
C21 C22 H22B 109.5 . . ?
C21 C22 H22C 109.5 . . ?
H22A C22 H22B 109.5 . . ?
H22A C22 H22C 109.5 . . ?
H22B C22 H22C 109.5 . . ?
C5 C6 H6A 109.5 . . ?
C5 C6 H6B 109.5 . . ?
C5 C6 H6C 109.5 . . ?
H6A C6 H6B 109.5 . . ?
H6A C6 H6C 109.5 . . ?
H6B C6 H6C 109.5 . . ?
O2 C3 H3A 109.5 . . ?
O2 C3 H3B 109.5 . . ?
O2 C3 H3C 109.5 . . ?
H3A C3 H3B 109.5 . . ?
H3A C3 H3C 109.5 . . ?
H3B C3 H3C 109.5 . . ?
C37 C38 H38A 109.5 . . ?
C37 C38 H38B 109.5 . . ?
C37 C38 H38C 109.5 . . ?
H38A C38 H38B 109.5 . . ?
H38A C38 H38C 109.5 . . ?
H38B C38 H38C 109.5 . . ?
H17A O17 H17B 104.5 . . ?
H18A O18 H18B 104.5 . . ?

loop_
_geom_bond_atom_site_label_1
_geom_bond_atom_site_label_2
_geom_bond_distance
_geom_bond_site_symmetry_2
_geom_bond_publ_flag
Co2 O10 2.020(2) . ?
Co2 O12 2.126(2) . ?
Co2 O9 2.154(2) . ?
Co2 O3 1.969(2) . ?
Co2 O14 2.268(2) . ?
Co2 N2 2.096(3) . ?
Co1 O10 2.170(2) . ?
Co1 O11 2.129(2) . ?
Co1 O9 2.004(2) . ?
Co1 O1 1.955(2) . ?
Co1 O13 2.224(3) . ?
Co1 N1 2.117(3) . ?
Co3 O10 2.109(2) . ?
Co3 O11 2.009(2) . ?
Co3 O12 2.129(2) . ?
Co3 O5 1.977(2) . ?
Co3 O15 2.400(3) . ?
Co3 N3 2.073(3) . ?
Co4 O11 2.147(2) . ?
Co4 O12 2.024(2) . ?
Co4 O9 2.084(2) . ?
Co4 O7 1.995(2) . ?
Co4 N4 2.053(3) . ?
Co4 O16 2.301(3) . ?
O10 C32 1.423(4) . ?
O11 C48 1.428(4) . ?
O12 C64 1.420(4) . ?
O9 C16 1.426(4) . ?
O3 C17 1.307(4) . ?
O7 C49 1.298(4) . ?
O1 C1 1.309(4) . ?
O5 C33 1.310(4) . ?
O14 H14A 0.8701 . ?
O14 H14B 0.8700 . ?
O8 C50 1.372(4) . ?
O8 C51 1.428(4) . ?
O6 C34 1.371(4) . ?
O6 C35 1.424(5) . ?
O13 H13A 0.8693 . ?
O13 H13B 0.8703 . ?
N1 C10 1.429(5) . ?
N1 C9 1.296(4) . ?
O15 H15A 0.8699 . ?
O15 H15B 0.8709 . ?
N4 C58 1.434(4) . ?
N4 C57 1.297(4) . ?
N2 C26 1.426(4) . ?
N2 C25 1.297(4) . ?
O2 C2 1.368(5) . ?
O2 C3 1.390(5) . ?
N3 C42 1.427(4) . ?
N3 C41 1.298(5) . ?
O4 C18 1.369(5) . ?
O4 C19 1.422(5) . ?
O16 H16A 0.8712 . ?
O16 H16B 0.8723 . ?
C58 C63 1.400(5) . ?
C58 C59 1.396(5) . ?
C50 C49 1.422(5) . ?
C50 C52 1.370(5) . ?
C31 C26 1.400(5) . ?
C31 C32 1.508(4) . ?
C31 C30 1.394(5) . ?
C49 C56 1.414(4) . ?
C63 C62 1.388(5) . ?
C63 C64 1.519(4) . ?
C26 C27 1.395(5) . ?
C32 H32A 0.9900 . ?
C32 H32B 0.9900 . ?
C47 C42 1.411(5) . ?
C47 C46 1.387(5) . ?
C47 C48 1.512(5) . ?
C55 H55 0.9500 . ?
C55 C56 1.411(5) . ?
C55 C53 1.369(5) . ?
C57 H57 0.9500 . ?
C57 C56 1.442(5) . ?
C1 C8 1.413(5) . ?
C1 C2 1.420(5) . ?
C10 C15 1.403(5) . ?
C10 C11 1.401(5) . ?
C17 C24 1.405(5) . ?
C17 C18 1.430(5) . ?
C42 C43 1.394(5) . ?
C43 H43 0.9500 . ?
C43 C44 1.383(6) . ?
C52 H52 0.9500 . ?
C52 C53 1.406(5) . ?
C62 H62 0.9500 . ?
C62 C61 1.378(5) . ?
C27 H27 0.9500 . ?
C27 C28 1.384(5) . ?
C46 H46 0.9500 . ?
C46 C45 1.388(6) . ?
C30 H30 0.9500 . ?
C30 C29 1.383(5) . ?
C64 H64A 0.9900 . ?
C64 H64B 0.9900 . ?
C25 H25 0.9500 . ?
C25 C24 1.436(5) . ?
C41 H41 0.9500 . ?
C41 C40 1.442(5) . ?
C53 C54 1.503(5) . ?
C33 C34 1.423(5) . ?
C33 C40 1.414(5) . ?
C9 H9 0.9500 . ?
C9 C8 1.429(5) . ?
C7 H7 0.9500 . ?
C7 C8 1.425(5) . ?
C7 C5 1.351(6) . ?
C24 C23 1.423(5) . ?
C23 H23 0.9500 . ?
C23 C21 1.357(6) . ?
C34 C36 1.382(5) . ?
C29 H29 0.9500 . ?
C29 C28 1.371(6) . ?
C15 C16 1.503(5) . ?
C15 C14 1.402(5) . ?
C18 C20 1.373(6) . ?
C59 H59 0.9500 . ?
C59 C60 1.377(5) . ?
C2 C4 1.383(6) . ?
C28 H28 0.9500 . ?
C40 C39 1.419(5) . ?
C48 H48A 0.9900 . ?
C48 H48B 0.9900 . ?
C11 H11 0.9500 . ?
C11 C12 1.377(6) . ?
C20 H20 0.9500 . ?
C20 C21 1.396(6) . ?
C44 H44 0.9500 . ?
C44 C45 1.373(6) . ?
C16 H16C 0.9900 . ?
C16 H16D 0.9900 . ?
C21 C22 1.524(6) . ?
C4 H4 0.9500 . ?
C4 C5 1.398(7) . ?
C36 H36 0.9500 . ?
C36 C37 1.394(6) . ?
C5 C6 1.519(6) . ?
C61 H61 0.9500 . ?
C61 C60 1.371(6) . ?
C60 H60 0.9500 . ?
C45 H45 0.9500 . ?
C14 H14 0.9500 . ?
C14 C13 1.386(6) . ?
C12 H12 0.9500 . ?
C12 C13 1.373(7) . ?
C54 H54A 0.9800 . ?
C54 H54B 0.9800 . ?
C54 H54C 0.9800 . ?
C13 H13 0.9500 . ?
C39 H39 0.9500 . ?
C39 C37 1.376(6) . ?
C51 H51A 0.9800 . ?
C51 H51B 0.9800 . ?
C51 H51C 0.9800 . ?
C37 C38 1.510(6) . ?
C35 H35A 0.9800 . ?
C35 H35B 0.9800 . ?
C35 H35C 0.9800 . ?
C19 H19A 0.9800 . ?
C19 H19B 0.9800 . ?
C19 H19C 0.9800 . ?
C22 H22A 0.9800 . ?
C22 H22B 0.9800 . ?
C22 H22C 0.9800 . ?
C6 H6A 0.9800 . ?
C6 H6B 0.9800 . ?
C6 H6C 0.9800 . ?
C3 H3A 0.9800 . ?
C3 H3B 0.9800 . ?
C3 H3C 0.9800 . ?
C38 H38A 0.9800 . ?
C38 H38B 0.9800 . ?
C38 H38C 0.9800 . ?
O17 H17A 0.8693 . ?
O17 H17B 0.8698 . ?
O18 H18A 0.8697 . ?
O18 H18B 0.8700 . ?

loop_
_geom_torsion_atom_site_label_1
_geom_torsion_atom_site_label_2
_geom_torsion_atom_site_label_3
_geom_torsion_atom_site_label_4
_geom_torsion
_geom_torsion_site_symmetry_1
_geom_torsion_site_symmetry_2
_geom_torsion_site_symmetry_3
_geom_torsion_site_symmetry_4
_geom_torsion_publ_flag
Co2 O10 C32 C31 61.7(3) . . . . ?
Co2 O12 C64 C63 -171.9(2) . . . . ?
Co2 O9 C16 C15 -62.0(3) . . . . ?
Co2 O3 C17 C24 -18.4(5) . . . . ?
Co2 O3 C17 C18 163.9(3) . . . . ?
Co2 N2 C26 C31 26.9(4) . . . . ?
Co2 N2 C26 C27 -150.4(3) . . . . ?
Co2 N2 C25 C24 17.8(5) . . . . ?
Co1 O10 C32 C31 -63.6(3) . . . . ?
Co1 O11 C48 C47 176.7(2) . . . . ?
Co1 O9 C16 C15 65.1(3) . . . . ?
Co1 O1 C1 C8 -30.6(5) . . . . ?
Co1 O1 C1 C2 149.0(3) . . . . ?
Co1 N1 C10 C15 24.4(4) . . . . ?
Co1 N1 C10 C11 -153.2(3) . . . . ?
Co1 N1 C9 C8 9.7(5) . . . . ?
Co3 O10 C32 C31 177.8(2) . . . . ?
Co3 O11 C48 C47 -62.5(3) . . . . ?
Co3 O12 C64 C63 71.7(3) . . . . ?
Co3 O5 C33 C34 -153.0(2) . . . . ?
Co3 O5 C33 C40 27.4(4) . . . . ?
Co3 N3 C42 C47 -32.0(4) . . . . ?
Co3 N3 C42 C43 145.5(3) . . . . ?
Co3 N3 C41 C40 -13.1(5) . . . . ?
Co4 O11 C48 C47 60.4(4) . . . . ?
Co4 O12 C64 C63 -56.9(3) . . . . ?
Co4 O9 C16 C15 -179.4(2) . . . . ?
Co4 O7 C49 C50 -160.9(2) . . . . ?
Co4 O7 C49 C56 19.8(4) . . . . ?
Co4 N4 C58 C63 -23.2(4) . . . . ?
Co4 N4 C58 C59 153.5(3) . . . . ?
Co4 N4 C57 C56 -23.6(4) . . . . ?
O3 C17 C24 C25 -9.3(6) . . . . ?
O3 C17 C24 C23 177.4(3) . . . . ?
O3 C17 C18 O4 2.4(5) . . . . ?
O3 C17 C18 C20 -177.9(4) . . . . ?
O7 C49 C56 C55 -172.6(3) . . . . ?
O7 C49 C56 C57 14.1(5) . . . . ?
O1 C1 C8 C9 4.3(6) . . . . ?
O1 C1 C8 C7 -173.9(3) . . . . ?
O1 C1 C2 O2 -5.1(5) . . . . ?
O1 C1 C2 C4 174.1(3) . . . . ?
O5 C33 C34 O6 -3.7(5) . . . . ?
O5 C33 C34 C36 173.9(3) . . . . ?
O5 C33 C40 C41 6.2(6) . . . . ?
O5 C33 C40 C39 -176.2(3) . . . . ?
O8 C50 C49 O7 -5.3(5) . . . . ?
O8 C50 C49 C56 174.0(3) . . . . ?
O8 C50 C52 C53 -179.9(3) . . . . ?
O6 C34 C36 C37 -178.7(4) . . . . ?
N1 C10 C15 C16 6.3(5) . . . . ?
N1 C10 C15 C14 -176.7(3) . . . . ?
N1 C10 C11 C12 178.3(3) . . . . ?
N1 C9 C8 C1 6.1(6) . . . . ?
N1 C9 C8 C7 -175.6(3) . . . . ?
N4 C58 C63 C62 177.4(3) . . . . ?
N4 C58 C63 C64 -8.8(5) . . . . ?
N4 C58 C59 C60 -178.5(4) . . . . ?
N4 C57 C56 C49 -10.9(5) . . . . ?
N4 C57 C56 C55 175.7(3) . . . . ?
N2 C26 C27 C28 -179.3(3) . . . . ?
N2 C25 C24 C17 8.1(6) . . . . ?
N2 C25 C24 C23 -178.3(3) . . . . ?
O2 C2 C4 C5 -179.0(4) . . . . ?
N3 C42 C43 C44 -179.9(4) . . . . ?
N3 C41 C40 C33 -13.2(6) . . . . ?
N3 C41 C40 C39 169.2(4) . . . . ?
O4 C18 C20 C21 178.8(4) . . . . ?
C58 N4 C57 C56 169.7(3) . . . . ?
C58 C63 C62 C61 0.7(6) . . . . ?
C58 C63 C64 O12 53.5(5) . . . . ?
C58 C59 C60 C61 1.4(7) . . . . ?
C50 C49 C56 C55 8.1(5) . . . . ?
C50 C49 C56 C57 -165.2(3) . . . . ?
C50 C52 C53 C55 3.7(5) . . . . ?
C50 C52 C53 C54 -177.7(4) . . . . ?
C31 C26 C27 C28 3.4(5) . . . . ?
C31 C30 C29 C28 2.1(6) . . . . ?
C49 C50 C52 C53 0.0(6) . . . . ?
C63 C58 C59 C60 -1.8(6) . . . . ?
C63 C62 C61 C60 -1.1(7) . . . . ?
C26 N2 C25 C24 -169.1(3) . . . . ?
C26 C31 C32 O10 -53.3(4) . . . . ?
C26 C31 C30 C29 -0.3(5) . . . . ?
C26 C27 C28 C29 -1.6(5) . . . . ?
C32 C31 C26 N2 4.4(5) . . . . ?
C32 C31 C26 C27 -178.3(3) . . . . ?
C32 C31 C30 C29 175.9(3) . . . . ?
C47 C42 C43 C44 -2.4(6) . . . . ?
C47 C46 C45 C44 -1.0(6) . . . . ?
C57 N4 C58 C63 142.7(3) . . . . ?
C57 N4 C58 C59 -40.7(5) . . . . ?
C1 C2 C4 C5 2.0(6) . . . . ?
C10 N1 C9 C8 -176.4(3) . . . . ?
C10 C15 C16 O9 -55.2(5) . . . . ?
C10 C15 C14 C13 -2.0(5) . . . . ?
C10 C11 C12 C13 -1.2(6) . . . . ?
C17 C24 C23 C21 2.2(6) . . . . ?
C17 C18 C20 C21 -0.9(6) . . . . ?
C42 N3 C41 C40 173.4(3) . . . . ?
C42 C47 C46 C45 0.5(5) . . . . ?
C42 C47 C48 O11 57.4(5) . . . . ?
C42 C43 C44 C45 1.9(6) . . . . ?
C43 C44 C45 C46 -0.2(7) . . . . ?
C56 C55 C53 C52 -1.3(5) . . . . ?
C56 C55 C53 C54 -179.9(3) . . . . ?
C52 C50 C49 O7 174.7(3) . . . . ?
C52 C50 C49 C56 -5.9(5) . . . . ?
C62 C63 C64 O12 -132.8(3) . . . . ?
C62 C61 C60 C59 0.1(7) . . . . ?
C46 C47 C42 N3 178.8(3) . . . . ?
C46 C47 C42 C43 1.2(5) . . . . ?
C46 C47 C48 O11 -126.5(3) . . . . ?
C30 C31 C26 N2 -179.7(3) . . . . ?
C30 C31 C26 C27 -2.4(5) . . . . ?
C30 C31 C32 O10 130.8(3) . . . . ?
C30 C29 C28 C27 -1.2(6) . . . . ?
C64 C63 C62 C61 -173.5(4) . . . . ?
C25 N2 C26 C31 -146.0(3) . . . . ?
C25 N2 C26 C27 36.7(4) . . . . ?
C25 C24 C23 C21 -171.5(4) . . . . ?
C41 N3 C42 C47 141.3(3) . . . . ?
C41 N3 C42 C43 -41.2(5) . . . . ?
C41 C40 C39 C37 178.5(4) . . . . ?
C53 C55 C56 C49 -4.7(5) . . . . ?
C53 C55 C56 C57 168.9(3) . . . . ?
C33 C34 C36 C37 3.9(6) . . . . ?
C33 C40 C39 C37 0.8(6) . . . . ?
C9 N1 C10 C15 -149.2(3) . . . . ?
C9 N1 C10 C11 33.2(5) . . . . ?
C24 C17 C18 O4 -175.5(3) . . . . ?
C24 C17 C18 C20 4.2(6) . . . . ?
C24 C23 C21 C20 1.3(6) . . . . ?
C24 C23 C21 C22 179.6(4) . . . . ?
C8 C1 C2 O2 174.5(3) . . . . ?
C8 C1 C2 C4 -6.3(5) . . . . ?
C8 C7 C5 C4 -1.9(6) . . . . ?
C8 C7 C5 C6 177.7(4) . . . . ?
C34 C33 C40 C41 -173.3(3) . . . . ?
C34 C33 C40 C39 4.2(5) . . . . ?
C34 C36 C37 C39 1.3(6) . . . . ?
C34 C36 C37 C38 179.8(4) . . . . ?
C15 C10 C11 C12 0.7(5) . . . . ?
C15 C14 C13 C12 1.4(6) . . . . ?
C18 C17 C24 C25 168.5(3) . . . . ?
C18 C17 C24 C23 -4.8(5) . . . . ?
C18 C20 C21 C23 -1.9(6) . . . . ?
C18 C20 C21 C22 179.7(4) . . . . ?
C59 C58 C63 C62 0.8(5) . . . . ?
C59 C58 C63 C64 174.5(3) . . . . ?
C2 C1 C8 C9 -175.3(3) . . . . ?
C2 C1 C8 C7 6.6(5) . . . . ?
C2 C4 C5 C7 2.3(6) . . . . ?
C2 C4 C5 C6 -177.4(4) . . . . ?
C40 C33 C34 O6 175.8(3) . . . . ?
C40 C33 C34 C36 -6.6(5) . . . . ?
C40 C39 C37 C36 -3.6(6) . . . . ?
C40 C39 C37 C38 177.9(5) . . . . ?
C48 C47 C42 N3 -5.1(5) . . . . ?
C48 C47 C42 C43 177.4(3) . . . . ?
C48 C47 C46 C45 -175.9(4) . . . . ?
C11 C10 C15 C16 -176.0(3) . . . . ?
C11 C10 C15 C14 0.9(5) . . . . ?
C11 C12 C13 C14 0.2(6) . . . . ?
C16 C15 C14 C13 175.1(3) . . . . ?
C5 C7 C8 C1 -2.6(6) . . . . ?
C5 C7 C8 C9 179.1(4) . . . . ?
C14 C15 C16 O9 127.9(3) . . . . ?
C51 O8 C50 C49 -156.9(3) . . . . ?
C51 O8 C50 C52 23.1(5) . . . . ?
C35 O6 C34 C33 -174.8(4) . . . . ?
C35 O6 C34 C36 7.6(6) . . . . ?
C19 O4 C18 C17 170.9(4) . . . . ?
C19 O4 C18 C20 -8.8(7) . . . . ?
C3 O2 C2 C1 -176.9(4) . . . . ?
C3 O2 C2 C4 4.0(6) . . . . ?
